data_7217735
loop_
_publ_author_name
'Laube, Markus'
'Tondera, Christoph'
'Sharma, Sai Kiran'
'Bechmann, Nicole'
'Pietzsch, Franz Jacob'
'Pigorsch, Arne'
'K\"ockerling, Martin'
'Wuest, Frank'
'Pietzsch, Jens'
'Kniess, Torsten'

_publ_section_title
;
 2,3-Diaryl-substituted Indole based COX-2 Inhibitors as Leads for Imaging
 Tracer Development
;
_journal_name_full 'RSC Advances'
_journal_paper_doi 10.1039/C4RA05650G
_journal_year 2014
_chemical_formula_moiety 'C21 H16 F N O2 S'
_chemical_formula_sum 'C21 H16 F N O2 S'
_chemical_formula_weight 365.41
_chemical_melting_point_gt 507
_chemical_melting_point_lt 509
_chemical_name_systematic
;
3-(4-Fluorophenyl)-2-(4-(methylsulfonyl)phenyl)-1H-indole
;
_space_group_IT_number 14
_symmetry_cell_setting monoclinic
_symmetry_space_group_name_Hall '-P 2ybc'
_symmetry_space_group_name_H-M 'P 1 21/c 1'
_atom_sites_solution_hydrogens geom
_atom_sites_solution_primary direct
_atom_sites_solution_secondary difmap
_audit_creation_method 'ct.exe (M. K\"ockerling, 1996)'
_cell_angle_alpha 90.00
_cell_angle_beta 99.089(2)
_cell_angle_gamma 90.00
_cell_formula_units_Z 4
_cell_length_a 17.9195(8)
_cell_length_b 5.9807(3)
_cell_length_c 16.6142(8)
_cell_measurement_reflns_used 9939
_cell_measurement_temperature 173(2)
_cell_measurement_theta_max 28.23
_cell_measurement_theta_min 3.60
_cell_volume 1758.21(15)
_computing_cell_refinement 'Bruker SMART'
_computing_data_collection 'Bruker SMART'
_computing_data_reduction 'Bruker SAINT'
_computing_molecular_graphics 'Bruker SHELXTL'
_computing_publication_material 'Bruker SHELXTL'
_computing_structure_refinement 'SHELXL-97 (Sheldrick, 1997)'
_computing_structure_solution 'SHELXS-97 (Sheldrick, 1990)'
_diffrn_ambient_temperature 173(2)
_diffrn_measured_fraction_theta_full 0.994
_diffrn_measured_fraction_theta_max 0.994
_diffrn_measurement_device_type 'Bruker APEX-X8 CCD'
_diffrn_measurement_method '\f and \w scans'
_diffrn_radiation_monochromator graphite
_diffrn_radiation_source 'fine-focus sealed tube'
_diffrn_radiation_type MoK\a
_diffrn_radiation_wavelength 0.71073
_diffrn_reflns_av_R_equivalents 0.0321
_diffrn_reflns_av_sigmaI/netI 0.0215
_diffrn_reflns_limit_h_max 23
_diffrn_reflns_limit_h_min -23
_diffrn_reflns_limit_k_max 7
_diffrn_reflns_limit_k_min -7
_diffrn_reflns_limit_l_max 22
_diffrn_reflns_limit_l_min -21
_diffrn_reflns_number 26355
_diffrn_reflns_theta_full 28.34
_diffrn_reflns_theta_max 28.34
_diffrn_reflns_theta_min 3.92
_exptl_absorpt_coefficient_mu 0.209
_exptl_absorpt_correction_T_max 0.9774
_exptl_absorpt_correction_T_min 0.8389
_exptl_absorpt_correction_type multi-scan
_exptl_absorpt_process_details 'Bruker-Nonius SADABS'
_exptl_crystal_colour colourless
_exptl_crystal_density_diffrn 1.380
_exptl_crystal_density_method 'not measured'
_exptl_crystal_description block
_exptl_crystal_F_000 760
_exptl_crystal_size_max 0.57
_exptl_crystal_size_mid 0.14
_exptl_crystal_size_min 0.11
_refine_diff_density_max 0.356
_refine_diff_density_min -0.429
_refine_diff_density_rms 0.069
_refine_ls_extinction_coef 0.0001(8)
_refine_ls_extinction_expression Fc^*^=kFc[1+0.001xFc^2^\l^3^/sin(2\q)]^-1/4^
_refine_ls_extinction_method SHELXL
_refine_ls_goodness_of_fit_ref 1.051
_refine_ls_hydrogen_treatment constr
_refine_ls_matrix_type full
_refine_ls_number_parameters 236
_refine_ls_number_reflns 4340
_refine_ls_number_restraints 0
_refine_ls_restrained_S_all 1.051
_refine_ls_R_factor_all 0.0489
_refine_ls_R_factor_gt 0.0397
_refine_ls_shift/su_max 0.000
_refine_ls_shift/su_mean 0.000
_refine_ls_structure_factor_coef Fsqd
_refine_ls_weighting_details 'calc w=1/[\s^2^(Fo^2^)+(0.0554P)^2^+0.8475P] where P=(Fo^2^+2Fc^2^)/3'
_refine_ls_weighting_scheme calc
_refine_ls_wR_factor_gt 0.1007
_refine_ls_wR_factor_ref 0.1075
_reflns_number_gt 3667
_reflns_number_total 4340
_reflns_threshold_expression >2sigma(I)
_cod_data_source_file c4ra05650g2.cif
_cod_data_source_block ML0508
_cod_original_cell_volume 1758.2(2)
_cod_database_code 7217735

loop_
_symmetry_equiv_pos_as_xyz
'x, y, z'
'-x, y+1/2, -z+1/2'
'-x, -y, -z'
'x, -y-1/2, z-1/2'

loop_
_atom_site_label
_atom_site_type_symbol
_atom_site_fract_x
_atom_site_fract_y
_atom_site_fract_z
_atom_site_U_iso_or_equiv
_atom_site_adp_type
_atom_site_occupancy
_atom_site_symmetry_multiplicity
_atom_site_calc_flag
_atom_site_refinement_flags
S1 S 0.046054(19) 0.82051(6) 0.09650(2) 0.02361(11) Uani 1 1 d .
O1 O -0.02799(6) 0.7197(2) 0.08793(7) 0.0318(3) Uani 1 1 d .
O2 O 0.05122(7) 1.06045(19) 0.09448(7) 0.0367(3) Uani 1 1 d .
C1 C 0.09224(9) 0.7094(3) 0.02004(9) 0.0286(3) Uani 1 1 d .
H1A H 0.0656 0.7553 -0.0335 0.043 Uiso 1 1 calc R
H1B H 0.0926 0.5458 0.0237 0.043 Uiso 1 1 calc R
H1C H 0.1443 0.7649 0.0272 0.043 Uiso 1 1 calc R
C2 C 0.09824(7) 0.7267(2) 0.18903(8) 0.0219(3) Uani 1 1 d .
C3 C 0.08403(8) 0.5183(3) 0.21916(8) 0.0240(3) Uani 1 1 d .
H3A H 0.0462 0.4245 0.1903 0.029 Uiso 1 1 calc R
C4 C 0.12577(8) 0.4482(2) 0.29209(8) 0.0232(3) Uani 1 1 d .
H4A H 0.1169 0.3040 0.3126 0.028 Uiso 1 1 calc R
C5 C 0.18075(7) 0.5858(2) 0.33600(8) 0.0203(3) Uani 1 1 d .
C6 C 0.19404(8) 0.7955(2) 0.30400(9) 0.0270(3) Uani 1 1 d .
H6A H 0.2311 0.8913 0.3331 0.032 Uiso 1 1 calc R
C7 C 0.15373(8) 0.8651(3) 0.23031(9) 0.0278(3) Uani 1 1 d .
H7A H 0.1639 1.0063 0.2082 0.033 Uiso 1 1 calc R
C8 C 0.22188(7) 0.5138(2) 0.41503(8) 0.0203(3) Uani 1 1 d .
N1 N 0.18957(6) 0.3611(2) 0.46205(7) 0.0224(2) Uani 1 1 d .
H1D H 0.1458 0.2941 0.4475 0.027 Uiso 1 1 calc R
C9 C 0.23659(7) 0.3311(2) 0.53478(8) 0.0216(3) Uani 1 1 d .
C10 C 0.22833(8) 0.1988(3) 0.60168(9) 0.0280(3) Uani 1 1 d .
H10A H 0.1835 0.1151 0.6032 0.034 Uiso 1 1 calc R
C11 C 0.28749(9) 0.1934(3) 0.66562(9) 0.0335(4) Uani 1 1 d .
H11A H 0.2834 0.1039 0.7120 0.040 Uiso 1 1 calc R
C12 C 0.35362(9) 0.3173(3) 0.66370(10) 0.0347(4) Uani 1 1 d .
H12A H 0.3939 0.3075 0.7082 0.042 Uiso 1 1 calc R
C13 C 0.36135(8) 0.4528(3) 0.59859(9) 0.0292(3) Uani 1 1 d .
H13A H 0.4061 0.5378 0.5981 0.035 Uiso 1 1 calc R
C14 C 0.30171(7) 0.4624(2) 0.53302(8) 0.0216(3) Uani 1 1 d .
C15 C 0.29142(7) 0.5776(2) 0.45642(8) 0.0208(3) Uani 1 1 d .
C16 C 0.34771(7) 0.7264(2) 0.42798(8) 0.0213(3) Uani 1 1 d .
C17 C 0.38159(8) 0.6670(3) 0.36104(9) 0.0284(3) Uani 1 1 d .
H17A H 0.3691 0.5283 0.3344 0.034 Uiso 1 1 calc R
C18 C 0.43329(9) 0.8080(3) 0.33279(10) 0.0346(4) Uani 1 1 d .
H18A H 0.4561 0.7684 0.2869 0.041 Uiso 1 1 calc R
C19 C 0.45039(8) 1.0053(3) 0.37285(10) 0.0324(4) Uani 1 1 d .
C20 C 0.41966(9) 1.0696(3) 0.43974(10) 0.0320(3) Uani 1 1 d .
H20A H 0.4332 1.2077 0.4663 0.038 Uiso 1 1 calc R
C21 C 0.36812(8) 0.9269(3) 0.46749(9) 0.0261(3) Uani 1 1 d .
H21A H 0.3465 0.9671 0.5141 0.031 Uiso 1 1 calc R
F1 F 0.50041(6) 1.1465(2) 0.34500(7) 0.0514(3) Uani 1 1 d .

loop_
_atom_site_aniso_label
_atom_site_aniso_U_11
_atom_site_aniso_U_22
_atom_site_aniso_U_33
_atom_site_aniso_U_23
_atom_site_aniso_U_13
_atom_site_aniso_U_12
S1 0.02329(18) 0.02384(19) 0.02080(18) -0.00167(13) -0.00550(12) 0.00690(13)
O1 0.0207(5) 0.0437(7) 0.0284(5) -0.0042(5) -0.0043(4) 0.0056(4)
O2 0.0463(7) 0.0239(6) 0.0334(6) -0.0007(4) -0.0141(5) 0.0101(5)
C1 0.0295(7) 0.0336(8) 0.0213(7) 0.0017(6) -0.0004(5) 0.0079(6)
C2 0.0208(6) 0.0246(7) 0.0185(6) -0.0020(5) -0.0023(5) 0.0046(5)
C3 0.0233(6) 0.0279(7) 0.0194(6) -0.0039(5) -0.0010(5) -0.0035(5)
C4 0.0271(6) 0.0229(7) 0.0190(6) 0.0002(5) 0.0016(5) -0.0038(5)
C5 0.0195(6) 0.0236(7) 0.0171(6) -0.0003(5) 0.0007(5) 0.0007(5)
C6 0.0273(7) 0.0237(7) 0.0265(7) 0.0012(6) -0.0073(5) -0.0039(5)
C7 0.0305(7) 0.0216(7) 0.0277(7) 0.0043(6) -0.0060(6) -0.0017(6)
C8 0.0199(6) 0.0221(6) 0.0180(6) 0.0002(5) 0.0003(5) -0.0014(5)
N1 0.0199(5) 0.0265(6) 0.0192(5) 0.0023(4) -0.0020(4) -0.0055(4)
C9 0.0207(6) 0.0241(7) 0.0187(6) -0.0007(5) -0.0006(5) -0.0023(5)
C10 0.0288(7) 0.0306(8) 0.0235(7) 0.0039(6) 0.0011(5) -0.0080(6)
C11 0.0374(8) 0.0396(9) 0.0215(7) 0.0089(6) -0.0015(6) -0.0067(7)
C12 0.0314(8) 0.0458(10) 0.0230(7) 0.0064(7) -0.0081(6) -0.0059(7)
C13 0.0242(6) 0.0361(8) 0.0248(7) 0.0023(6) -0.0041(5) -0.0078(6)
C14 0.0212(6) 0.0237(7) 0.0189(6) 0.0009(5) 0.0000(5) -0.0022(5)
C15 0.0199(6) 0.0228(7) 0.0187(6) 0.0006(5) 0.0000(5) -0.0014(5)
C16 0.0177(6) 0.0257(7) 0.0190(6) 0.0030(5) -0.0013(5) -0.0016(5)
C17 0.0288(7) 0.0335(8) 0.0229(7) -0.0025(6) 0.0036(5) -0.0050(6)
C18 0.0311(8) 0.0488(10) 0.0254(7) 0.0006(7) 0.0094(6) -0.0050(7)
C19 0.0267(7) 0.0408(9) 0.0291(8) 0.0105(7) 0.0027(6) -0.0122(6)
C20 0.0335(8) 0.0289(8) 0.0322(8) 0.0011(6) 0.0004(6) -0.0093(6)
C21 0.0273(7) 0.0269(7) 0.0241(7) -0.0003(6) 0.0038(5) -0.0026(6)
F1 0.0475(6) 0.0637(8) 0.0448(6) 0.0104(5) 0.0126(5) -0.0294(6)

loop_
_atom_type_symbol
_atom_type_description
_atom_type_scat_dispersion_real
_atom_type_scat_dispersion_imag
_atom_type_scat_source
C C 0.0033 0.0016 'International Tables Vol C Tables 4.2.6.8 and 6.1.1.4'
H H 0.0000 0.0000 'International Tables Vol C Tables 4.2.6.8 and 6.1.1.4'
N N 0.0061 0.0033 'International Tables Vol C Tables 4.2.6.8 and 6.1.1.4'
O O 0.0106 0.0060 'International Tables Vol C Tables 4.2.6.8 and 6.1.1.4'
F F 0.0171 0.0103 'International Tables Vol C Tables 4.2.6.8 and 6.1.1.4'
S S 0.1246 0.1234 'International Tables Vol C Tables 4.2.6.8 and 6.1.1.4'

loop_
_geom_angle_atom_site_label_1
_geom_angle_atom_site_label_2
_geom_angle_atom_site_label_3
_geom_angle
O2 S1 O1 118.42(7)
O2 S1 C1 108.77(8)
O1 S1 C1 107.57(7)
O2 S1 C2 108.13(7)
O1 S1 C2 107.82(7)
C1 S1 C2 105.40(7)
S1 C1 H1A 109.5
S1 C1 H1B 109.5
H1A C1 H1B 109.5
S1 C1 H1C 109.5
H1A C1 H1C 109.5
H1B C1 H1C 109.5
C3 C2 C7 121.15(13)
C3 C2 S1 120.07(10)
C7 C2 S1 118.78(11)
C2 C3 C4 119.03(13)
C2 C3 H3A 120.5
C4 C3 H3A 120.5
C3 C4 C5 121.15(13)
C3 C4 H4A 119.4
C5 C4 H4A 119.4
C6 C5 C4 118.59(12)
C6 C5 C8 120.86(12)
C4 C5 C8 120.53(13)
C7 C6 C5 120.67(13)
C7 C6 H6A 119.7
C5 C6 H6A 119.7
C6 C7 C2 119.38(14)
C6 C7 H7A 120.3
C2 C7 H7A 120.3
C15 C8 N1 109.04(11)
C15 C8 C5 130.75(13)
N1 C8 C5 120.18(11)
C9 N1 C8 109.24(11)
C9 N1 H1D 125.4
C8 N1 H1D 125.4
N1 C9 C10 130.57(13)
N1 C9 C14 107.70(12)
C10 C9 C14 121.73(12)
C11 C10 C9 117.61(13)
C11 C10 H10A 121.2
C9 C10 H10A 121.2
C10 C11 C12 121.35(14)
C10 C11 H11A 119.3
C12 C11 H11A 119.3
C13 C12 C11 121.29(14)
C13 C12 H12A 119.4
C11 C12 H12A 119.4
C12 C13 C14 118.43(13)
C12 C13 H13A 120.8
C14 C13 H13A 120.8
C13 C14 C9 119.53(13)
C13 C14 C15 133.25(13)
C9 C14 C15 107.17(11)
C8 C15 C14 106.81(12)
C8 C15 C16 128.03(12)
C14 C15 C16 125.10(12)
C21 C16 C17 118.80(13)
C21 C16 C15 120.76(12)
C17 C16 C15 120.44(13)
C18 C17 C16 120.84(15)
C18 C17 H17A 119.6
C16 C17 H17A 119.6
C19 C18 C17 118.07(14)
C19 C18 H18A 121.0
C17 C18 H18A 121.0
F1 C19 C18 118.57(15)
F1 C19 C20 118.11(15)
C18 C19 C20 123.32(14)
C19 C20 C21 118.06(15)
C19 C20 H20A 121.0
C21 C20 H20A 121.0
C16 C21 C20 120.88(14)
C16 C21 H21A 119.6
C20 C21 H21A 119.6

loop_
_geom_bond_atom_site_label_1
_geom_bond_atom_site_label_2
_geom_bond_distance
S1 O2 1.4387(12)
S1 O1 1.4439(11)
S1 C1 1.7529(15)
S1 C2 1.7602(14)
C1 H1A 0.9800
C1 H1B 0.9800
C1 H1C 0.9800
C2 C3 1.382(2)
C2 C7 1.389(2)
C3 C4 1.3846(19)
C3 H3A 0.9500
C4 C5 1.3976(19)
C4 H4A 0.9500
C5 C6 1.397(2)
C5 C8 1.4654(18)
C6 C7 1.3836(19)
C6 H6A 0.9500
C7 H7A 0.9500
C8 C15 1.3786(18)
C8 N1 1.3864(17)
N1 C9 1.3714(17)
N1 H1D 0.8800
C9 C10 1.391(2)
C9 C14 1.4106(18)
C10 C11 1.377(2)
C10 H10A 0.9500
C11 C12 1.402(2)
C11 H11A 0.9500
C12 C13 1.376(2)
C12 H12A 0.9500
C13 C14 1.4016(19)
C13 H13A 0.9500
C14 C15 1.4334(18)
C15 C16 1.4777(18)
C16 C21 1.388(2)
C16 C17 1.395(2)
C17 C18 1.388(2)
C17 H17A 0.9500
C18 C19 1.366(2)
C18 H18A 0.9500
C19 F1 1.3643(17)
C19 C20 1.371(2)
C20 C21 1.388(2)
C20 H20A 0.9500
C21 H21A 0.9500
